data_4109029
loop_
_publ_author_name
'Richard D. Adams'
'Burjor Captain'
'Chad Beddie'
'Michael B. Hall'

_publ_section_title
;
 Photoreversible Multiple Additions of Hydrogen to a Highly Unsaturated
 Platinum-Rhenium Cluster Complex
;
_journal_name_full 'Journal of the American Chemical Society'
_journal_page_first 986
_journal_page_last 1000
_journal_paper_doi 10.1021/ja067028g
_journal_volume 129
_journal_year 2007
_chemical_formula_sum 'C52 H102 O6 P3 Pt3 Re2'
_chemical_formula_weight 1873.92
_chemical_name_systematic
; 
 ? 
;
_space_group_IT_number 14
_symmetry_cell_setting monoclinic
_symmetry_space_group_name_Hall '-P 2yn'
_symmetry_space_group_name_H-M 'P 1 21/n 1'
_atom_sites_solution_hydrogens geom
_atom_sites_solution_primary direct
_atom_sites_solution_secondary difmap
_audit_creation_method SHELXL-97
_cell_angle_alpha 90.00
_cell_angle_beta 91.0310(10)
_cell_angle_gamma 90.00
_cell_formula_units_Z 4
_cell_length_a 14.7099(6)
_cell_length_b 23.4704(9)
_cell_length_c 17.7176(7)
_cell_measurement_reflns_used 7571
_cell_measurement_temperature 100(2)
_cell_measurement_theta_max 28.29
_cell_measurement_theta_min 2.22
_cell_volume 6116.0(4)
_computing_cell_refinement 'SAINT+  V6.2 (Bruker, 2001)'
_computing_data_collection 'SMART V5.625 (Bruker, 2001)'
_computing_data_reduction 'SAINT+  V6.2'
_computing_molecular_graphics 'SHELXTL V6.1 (Sheldrick, 1997)'
_computing_publication_material 'SHELXTL V6.1'
_computing_structure_refinement 'SHELXL-97 (Sheldrick, 1997)'
_computing_structure_solution 'SHELXS-97 (Sheldrick, 1990)'
_diffrn_ambient_temperature 100(2)
_diffrn_measured_fraction_theta_full 0.999
_diffrn_measured_fraction_theta_max 0.999
_diffrn_measurement_device_type 'Bruker SMART APEX CCD diffractometer'
_diffrn_measurement_method 'omega scans'
_diffrn_radiation_monochromator graphite
_diffrn_radiation_source 'fine-focus sealed tube'
_diffrn_radiation_type MoK\a
_diffrn_radiation_wavelength 0.71073
_diffrn_reflns_av_R_equivalents 0.0569
_diffrn_reflns_av_sigmaI/netI 0.0440
_diffrn_reflns_limit_h_max 19
_diffrn_reflns_limit_h_min -19
_diffrn_reflns_limit_k_max 31
_diffrn_reflns_limit_k_min -31
_diffrn_reflns_limit_l_max 23
_diffrn_reflns_limit_l_min -23
_diffrn_reflns_number 75335
_diffrn_reflns_theta_full 28.30
_diffrn_reflns_theta_max 28.30
_diffrn_reflns_theta_min 1.44
_diffrn_standards_decay_% <1
_exptl_absorpt_coefficient_mu 10.902
_exptl_absorpt_correction_T_max 1.000
_exptl_absorpt_correction_T_min 0.634
_exptl_absorpt_correction_type multi-scan
_exptl_absorpt_process_details '(SADABS, Bruker, 1997)'
_exptl_crystal_colour Red
_exptl_crystal_density_diffrn 2.035
_exptl_crystal_description Plate
_exptl_crystal_F_000 3564
_exptl_crystal_size_max 0.22
_exptl_crystal_size_mid 0.14
_exptl_crystal_size_min 0.06
_refine_diff_density_max 1.955
_refine_diff_density_min -1.124
_refine_diff_density_rms 0.214
_refine_ls_extinction_method none
_refine_ls_goodness_of_fit_ref 1.060
_refine_ls_hydrogen_treatment mixed
_refine_ls_matrix_type full
_refine_ls_number_parameters 641
_refine_ls_number_reflns 15206
_refine_ls_number_restraints 0
_refine_ls_restrained_S_all 1.060
_refine_ls_R_factor_all 0.0431
_refine_ls_R_factor_gt 0.0342
_refine_ls_shift/su_max 0.001
_refine_ls_shift/su_mean 0.000
_refine_ls_structure_factor_coef Fsqd
_refine_ls_weighting_details 'calc w=1/[\s^2^(Fo^2^)+(0.0315P)^2^+14.6688P] where P=(Fo^2^+2Fc^2^)/3'
_refine_ls_weighting_scheme calc
_refine_ls_wR_factor_gt 0.0757
_refine_ls_wR_factor_ref 0.0790
_reflns_number_gt 13055
_reflns_number_total 15206
_reflns_threshold_expression >2sigma(I)
_cod_data_source_file ja067028gsi20060929_050244.cif
_cod_data_source_block bch6s
_cod_database_code 4109029

loop_
_symmetry_equiv_pos_as_xyz
'x, y, z'
'-x+1/2, y+1/2, -z+1/2'
'-x, -y, -z'
'x-1/2, -y-1/2, z-1/2'

loop_
_atom_site_label
_atom_site_type_symbol
_atom_site_fract_x
_atom_site_fract_y
_atom_site_fract_z
_atom_site_U_iso_or_equiv
_atom_site_adp_type
_atom_site_occupancy
_atom_site_symmetry_multiplicity
_atom_site_calc_flag
_atom_site_refinement_flags
Pt1 Pt 0.132932(14) 0.208343(8) 0.412330(11) 0.01089(5) Uani 1 1 d .
Pt2 Pt 0.316301(13) 0.215814(8) 0.414792(11) 0.01082(5) Uani 1 1 d .
Pt3 Pt 0.233897(13) 0.111795(8) 0.411496(11) 0.01079(5) Uani 1 1 d .
Re1 Re 0.229231(15) 0.179708(9) 0.274713(11) 0.01234(5) Uani 1 1 d .
Re2 Re 0.228913(15) 0.176175(9) 0.551395(11) 0.01164(5) Uani 1 1 d .
P1 P -0.00622(10) 0.25237(6) 0.40870(8) 0.0143(3) Uani 1 1 d .
P2 P 0.44129(10) 0.27368(6) 0.42295(8) 0.0141(3) Uani 1 1 d .
P3 P 0.25037(10) 0.01451(6) 0.40642(8) 0.0127(3) Uani 1 1 d .
O11 O 0.0933(3) 0.12144(19) 0.1664(2) 0.0281(10) Uani 1 1 d .
O12 O 0.2267(3) 0.28574(17) 0.1733(2) 0.0243(9) Uani 1 1 d .
O13 O 0.3891(3) 0.13211(18) 0.1850(2) 0.0281(10) Uani 1 1 d .
O21 O 0.0884(3) 0.11761(18) 0.6517(2) 0.0235(9) Uani 1 1 d .
O22 O 0.2225(3) 0.27631(18) 0.6627(2) 0.0262(10) Uani 1 1 d .
O23 O 0.3825(3) 0.12580(18) 0.6503(2) 0.0252(10) Uani 1 1 d .
C11 C 0.1441(4) 0.1430(2) 0.2070(3) 0.0167(11) Uani 1 1 d .
C12 C 0.2271(4) 0.2469(2) 0.2119(3) 0.0147(11) Uani 1 1 d .
C13 C 0.3283(4) 0.1500(2) 0.2182(3) 0.0181(12) Uani 1 1 d .
C21 C 0.1406(4) 0.1390(2) 0.6131(3) 0.0151(11) Uani 1 1 d .
C22 C 0.2245(4) 0.2396(2) 0.6189(3) 0.0165(11) Uani 1 1 d .
C23 C 0.3254(4) 0.1445(2) 0.6132(3) 0.0185(12) Uani 1 1 d .
C31 C -0.0561(4) 0.2639(2) 0.5064(3) 0.0155(11) Uani 1 1 d .
C32 C 0.0145(4) 0.2904(3) 0.5618(4) 0.0283(15) Uani 1 1 d .
H32A H 0.0210 0.2660 0.6065 0.042 Uiso 1 1 calc R
H32B H -0.0060 0.3283 0.5771 0.042 Uiso 1 1 calc R
H32C H 0.0733 0.2936 0.5370 0.042 Uiso 1 1 calc R
C33 C -0.1420(4) 0.3014(3) 0.5077(3) 0.0220(13) Uani 1 1 d .
H33A H -0.1870 0.2867 0.4712 0.033 Uiso 1 1 calc R
H33B H -0.1261 0.3406 0.4942 0.033 Uiso 1 1 calc R
H33C H -0.1675 0.3008 0.5584 0.033 Uiso 1 1 calc R
C34 C -0.0810(4) 0.2060(3) 0.5395(3) 0.0242(13) Uani 1 1 d .
H34A H -0.0277 0.1809 0.5388 0.036 Uiso 1 1 calc R
H34B H -0.1304 0.1890 0.5092 0.036 Uiso 1 1 calc R
H34C H -0.1007 0.2109 0.5916 0.036 Uiso 1 1 calc R
C35 C -0.0867(4) 0.2036(3) 0.3520(3) 0.0235(13) Uani 1 1 d .
C36 C -0.0643(4) 0.1414(3) 0.3721(4) 0.0284(15) Uani 1 1 d .
H36A H -0.1070 0.1160 0.3456 0.043 Uiso 1 1 calc R
H36B H -0.0695 0.1359 0.4267 0.043 Uiso 1 1 calc R
H36C H -0.0021 0.1326 0.3569 0.043 Uiso 1 1 calc R
C37 C -0.1890(4) 0.2136(3) 0.3621(4) 0.0348(17) Uani 1 1 d .
H37A H -0.2031 0.2539 0.3533 0.052 Uiso 1 1 calc R
H37B H -0.2057 0.2032 0.4136 0.052 Uiso 1 1 calc R
H37C H -0.2235 0.1901 0.3259 0.052 Uiso 1 1 calc R
C38 C -0.0690(5) 0.2087(4) 0.2676(3) 0.0363(18) Uani 1 1 d .
H38A H -0.1019 0.1786 0.2403 0.054 Uiso 1 1 calc R
H38B H -0.0037 0.2049 0.2588 0.054 Uiso 1 1 calc R
H38C H -0.0900 0.2460 0.2494 0.054 Uiso 1 1 calc R
C39 C 0.0001(5) 0.3247(3) 0.3610(4) 0.0310(16) Uani 1 1 d .
C40 C 0.0453(5) 0.3667(3) 0.4163(5) 0.042(2) Uani 1 1 d .
H40A H 0.0585 0.4024 0.3900 0.063 Uiso 1 1 calc R
H40B H 0.1021 0.3502 0.4361 0.063 Uiso 1 1 calc R
H40C H 0.0043 0.3743 0.4580 0.063 Uiso 1 1 calc R
C41 C -0.0924(5) 0.3492(4) 0.3348(4) 0.047(2) Uani 1 1 d .
H41A H -0.1322 0.3530 0.3783 0.070 Uiso 1 1 calc R
H41B H -0.1206 0.3236 0.2976 0.070 Uiso 1 1 calc R
H41C H -0.0832 0.3868 0.3119 0.070 Uiso 1 1 calc R
C42 C 0.0632(5) 0.3215(3) 0.2923(4) 0.0410(19) Uani 1 1 d .
H42A H 0.0665 0.3591 0.2684 0.062 Uiso 1 1 calc R
H42B H 0.0389 0.2938 0.2559 0.062 Uiso 1 1 calc R
H42C H 0.1242 0.3098 0.3092 0.062 Uiso 1 1 calc R
C43 C 0.5131(4) 0.2754(3) 0.3334(3) 0.0219(13) Uani 1 1 d .
C44 C 0.4531(4) 0.2832(3) 0.2612(3) 0.0241(14) Uani 1 1 d .
H44A H 0.4919 0.2919 0.2183 0.036 Uiso 1 1 calc R
H44B H 0.4103 0.3146 0.2687 0.036 Uiso 1 1 calc R
H44C H 0.4192 0.2480 0.2509 0.036 Uiso 1 1 calc R
C45 C 0.5851(5) 0.3232(3) 0.3320(4) 0.0347(17) Uani 1 1 d .
H45A H 0.6209 0.3226 0.3791 0.052 Uiso 1 1 calc R
H45B H 0.5547 0.3602 0.3266 0.052 Uiso 1 1 calc R
H45C H 0.6254 0.3172 0.2892 0.052 Uiso 1 1 calc R
C46 C 0.5593(4) 0.2176(3) 0.3240(4) 0.0305(15) Uani 1 1 d .
H46A H 0.5845 0.2149 0.2733 0.046 Uiso 1 1 calc R
H46B H 0.5147 0.1871 0.3310 0.046 Uiso 1 1 calc R
H46C H 0.6085 0.2137 0.3617 0.046 Uiso 1 1 calc R
C47 C 0.4011(4) 0.3490(2) 0.4453(3) 0.0220(13) Uani 1 1 d .
C48 C 0.3590(5) 0.3760(3) 0.3740(4) 0.0360(17) Uani 1 1 d .
H48A H 0.3131 0.3502 0.3522 0.054 Uiso 1 1 calc R
H48B H 0.4066 0.3828 0.3371 0.054 Uiso 1 1 calc R
H48C H 0.3303 0.4123 0.3870 0.054 Uiso 1 1 calc R
C49 C 0.4757(5) 0.3899(3) 0.4755(4) 0.0328(16) Uani 1 1 d .
H49A H 0.5247 0.3924 0.4389 0.049 Uiso 1 1 calc R
H49B H 0.5002 0.3754 0.5236 0.049 Uiso 1 1 calc R
H49C H 0.4496 0.4278 0.4832 0.049 Uiso 1 1 calc R
C50 C 0.3244(5) 0.3462(3) 0.5028(4) 0.0301(15) Uani 1 1 d .
H50A H 0.3006 0.3846 0.5116 0.045 Uiso 1 1 calc R
H50B H 0.3481 0.3304 0.5504 0.045 Uiso 1 1 calc R
H50C H 0.2755 0.3217 0.4831 0.045 Uiso 1 1 calc R
C51 C 0.5189(4) 0.2477(3) 0.5038(3) 0.0201(12) Uani 1 1 d .
C52 C 0.6170(4) 0.2709(3) 0.5035(4) 0.0350(17) Uani 1 1 d .
H52A H 0.6159 0.3125 0.5078 0.053 Uiso 1 1 calc R
H52B H 0.6460 0.2600 0.4563 0.053 Uiso 1 1 calc R
H52C H 0.6515 0.2548 0.5463 0.053 Uiso 1 1 calc R
C53 C 0.5234(4) 0.1824(3) 0.5010(4) 0.0265(14) Uani 1 1 d .
H53A H 0.5559 0.1682 0.5460 0.040 Uiso 1 1 calc R
H53B H 0.5556 0.1704 0.4558 0.040 Uiso 1 1 calc R
H53C H 0.4616 0.1668 0.4996 0.040 Uiso 1 1 calc R
C54 C 0.4811(4) 0.2629(3) 0.5811(3) 0.0226(13) Uani 1 1 d .
H54A H 0.4170 0.2516 0.5830 0.034 Uiso 1 1 calc R
H54B H 0.4862 0.3041 0.5893 0.034 Uiso 1 1 calc R
H54C H 0.5158 0.2427 0.6205 0.034 Uiso 1 1 calc R
C55 C 0.1457(4) -0.0215(2) 0.3632(3) 0.0154(11) Uani 1 1 d .
C56 C 0.0693(4) -0.0207(2) 0.4210(3) 0.0205(12) Uani 1 1 d .
H56A H 0.0657 0.0173 0.4439 0.031 Uiso 1 1 calc R
H56B H 0.0822 -0.0490 0.4605 0.031 Uiso 1 1 calc R
H56C H 0.0113 -0.0298 0.3958 0.031 Uiso 1 1 calc R
C57 C 0.1087(4) 0.0128(3) 0.2953(4) 0.0237(13) Uani 1 1 d .
H57A H 0.1557 0.0156 0.2570 0.036 Uiso 1 1 calc R
H57B H 0.0918 0.0512 0.3120 0.036 Uiso 1 1 calc R
H57C H 0.0552 -0.0064 0.2738 0.036 Uiso 1 1 calc R
C58 C 0.1600(4) -0.0833(3) 0.3371(4) 0.0252(14) Uani 1 1 d .
H58A H 0.1022 -0.0990 0.3183 0.038 Uiso 1 1 calc R
H58B H 0.1824 -0.1063 0.3797 0.038 Uiso 1 1 calc R
H58C H 0.2046 -0.0840 0.2967 0.038 Uiso 1 1 calc R
C59 C 0.3536(4) -0.0011(2) 0.3448(3) 0.0183(12) Uani 1 1 d .
C60 C 0.4258(4) 0.0459(3) 0.3605(3) 0.0222(13) Uani 1 1 d .
H60A H 0.4448 0.0446 0.4138 0.033 Uiso 1 1 calc R
H60B H 0.3996 0.0833 0.3489 0.033 Uiso 1 1 calc R
H60C H 0.4787 0.0394 0.3287 0.033 Uiso 1 1 calc R
C61 C 0.3280(4) 0.0040(3) 0.2607(3) 0.0242(13) Uani 1 1 d .
H61A H 0.3835 0.0057 0.2309 0.036 Uiso 1 1 calc R
H61B H 0.2923 0.0387 0.2523 0.036 Uiso 1 1 calc R
H61C H 0.2920 -0.0292 0.2451 0.036 Uiso 1 1 calc R
C62 C 0.3979(5) -0.0598(2) 0.3555(4) 0.0269(14) Uani 1 1 d .
H62A H 0.3523 -0.0897 0.3465 0.040 Uiso 1 1 calc R
H62B H 0.4224 -0.0631 0.4071 0.040 Uiso 1 1 calc R
H62C H 0.4474 -0.0642 0.3196 0.040 Uiso 1 1 calc R
C63 C 0.2729(4) -0.0189(2) 0.5034(3) 0.0181(12) Uani 1 1 d .
C64 C 0.3671(4) 0.0014(3) 0.5325(3) 0.0233(13) Uani 1 1 d .
H64A H 0.3750 -0.0090 0.5858 0.035 Uiso 1 1 calc R
H64B H 0.3714 0.0429 0.5272 0.035 Uiso 1 1 calc R
H64C H 0.4148 -0.0168 0.5029 0.035 Uiso 1 1 calc R
C65 C 0.2708(4) -0.0842(2) 0.5061(4) 0.0242(13) Uani 1 1 d .
H65A H 0.3094 -0.0996 0.4665 0.036 Uiso 1 1 calc R
H65B H 0.2082 -0.0975 0.4981 0.036 Uiso 1 1 calc R
H65C H 0.2934 -0.0973 0.5556 0.036 Uiso 1 1 calc R
C66 C 0.2032(4) 0.0019(2) 0.5624(3) 0.0216(13) Uani 1 1 d .
H66A H 0.1424 -0.0119 0.5482 0.032 Uiso 1 1 calc R
H66B H 0.2030 0.0436 0.5638 0.032 Uiso 1 1 calc R
H66C H 0.2204 -0.0130 0.6124 0.032 Uiso 1 1 calc R
C1S C 0.2065(6) 0.0463(4) 0.0392(6) 0.063(3) Uani 1 1 d .
H1S1 H 0.2007 0.0245 0.0861 0.095 Uiso 1 1 calc R
H1S2 H 0.1501 0.0432 0.0092 0.095 Uiso 1 1 calc R
H1S3 H 0.2180 0.0865 0.0514 0.095 Uiso 1 1 calc R
C2S C 0.2848(8) 0.0230(5) -0.0055(7) 0.085(4) Uani 1 1 d .
H2S1 H 0.2688 -0.0165 -0.0200 0.103 Uiso 1 1 calc R
H2S2 H 0.2877 0.0453 -0.0528 0.103 Uiso 1 1 calc R
C3S C 0.3786(6) 0.0217(3) 0.0284(6) 0.054(2) Uani 1 1 d .
H3S1 H 0.3953 0.0610 0.0431 0.065 Uiso 1 1 calc R
H3S2 H 0.3768 -0.0012 0.0753 0.065 Uiso 1 1 calc R
C4S C 0.4504(8) -0.0009(4) -0.0181(6) 0.079(4) Uani 1 1 d .
H4S1 H 0.4507 0.0208 -0.0660 0.095 Uiso 1 1 calc R
H4S2 H 0.4355 -0.0410 -0.0307 0.095 Uiso 1 1 calc R
C11S C 0.1659(6) 1.0106(3) 0.7889(5) 0.049(2) Uani 1 1 d .
H11S H 0.1122 1.0330 0.7909 0.059 Uiso 1 1 calc R
C12S C 0.3254(6) 1.0035(3) 0.7641(5) 0.046(2) Uani 1 1 d .
H12S H 0.3808 1.0209 0.7498 0.055 Uiso 1 1 calc R
C13S C 0.2464(6) 1.0342(3) 0.7670(4) 0.045(2) Uani 1 1 d .
H13S H 0.2474 1.0734 0.7534 0.054 Uiso 1 1 calc R
C14S C 0.2422(8) 0.9213(3) 0.8046(5) 0.058(3) Uani 1 1 d .
H14S H 0.2412 0.8820 0.8174 0.070 Uiso 1 1 calc R
C15S C 0.3216(7) 0.9462(4) 0.7827(5) 0.056(2) Uani 1 1 d .
H15S H 0.3752 0.9238 0.7802 0.067 Uiso 1 1 calc R
C16S C 0.1641(7) 0.9530(4) 0.8081(5) 0.059(3) Uani 1 1 d .
H16S H 0.1091 0.9358 0.8236 0.071 Uiso 1 1 calc R
H1 H 0.123(4) 0.208(2) 0.323(3) 0.020 Uiso 1 1 d .
H5 H 0.250(4) 0.105(2) 0.498(3) 0.020 Uiso 1 1 d .
H6 H 0.231(4) 0.106(2) 0.318(3) 0.020 Uiso 1 1 d .
H3 H 0.311(4) 0.218(2) 0.324(3) 0.020 Uiso 1 1 d .
H4 H 0.326(4) 0.218(2) 0.500(3) 0.020 Uiso 1 1 d .
H2 H 0.124(4) 0.211(2) 0.505(3) 0.020 Uiso 1 1 d .

loop_
_atom_site_aniso_label
_atom_site_aniso_U_11
_atom_site_aniso_U_22
_atom_site_aniso_U_33
_atom_site_aniso_U_23
_atom_site_aniso_U_13
_atom_site_aniso_U_12
Pt1 0.00872(10) 0.01369(9) 0.01024(10) 0.00056(7) -0.00039(7) 0.00041(7)
Pt2 0.00884(10) 0.01392(9) 0.00967(9) 0.00006(7) -0.00049(7) -0.00098(7)
Pt3 0.00974(10) 0.01244(9) 0.01017(9) -0.00026(7) -0.00067(7) -0.00009(7)
Re1 0.01185(11) 0.01612(10) 0.00902(10) 0.00012(8) -0.00085(8) -0.00061(8)
Re2 0.01125(11) 0.01459(10) 0.00906(10) -0.00015(8) -0.00046(8) -0.00016(7)
P1 0.0112(7) 0.0192(7) 0.0125(6) 0.0031(5) 0.0005(5) 0.0019(5)
P2 0.0124(7) 0.0184(7) 0.0112(6) 0.0011(5) -0.0020(5) -0.0028(5)
P3 0.0101(7) 0.0140(6) 0.0141(7) -0.0013(5) 0.0010(5) 0.0020(5)
O11 0.030(3) 0.033(2) 0.021(2) -0.0027(19) -0.016(2) 0.000(2)
O12 0.028(3) 0.026(2) 0.019(2) 0.0053(18) 0.0000(18) -0.0011(18)
O13 0.027(3) 0.028(2) 0.029(2) 0.0021(19) 0.017(2) 0.0033(19)
O21 0.022(2) 0.028(2) 0.021(2) 0.0024(18) 0.0096(18) -0.0039(18)
O22 0.029(3) 0.026(2) 0.024(2) -0.0115(19) 0.0036(19) -0.0037(19)
O23 0.023(2) 0.031(2) 0.021(2) 0.0062(19) -0.0044(19) 0.0056(19)
C11 0.020(3) 0.018(3) 0.012(3) 0.000(2) -0.002(2) -0.001(2)
C12 0.017(3) 0.014(2) 0.013(3) 0.002(2) 0.000(2) -0.002(2)
C13 0.020(3) 0.019(3) 0.015(3) 0.003(2) 0.003(2) -0.003(2)
C21 0.019(3) 0.015(2) 0.011(2) -0.002(2) -0.006(2) -0.001(2)
C22 0.012(3) 0.019(3) 0.018(3) 0.001(2) 0.005(2) -0.008(2)
C23 0.020(3) 0.020(3) 0.015(3) -0.002(2) 0.004(2) -0.002(2)
C31 0.013(3) 0.022(3) 0.012(3) 0.001(2) 0.002(2) 0.003(2)
C32 0.019(3) 0.042(4) 0.023(3) -0.014(3) -0.006(3) 0.007(3)
C33 0.013(3) 0.032(3) 0.021(3) -0.002(3) 0.003(2) 0.005(2)
C34 0.025(3) 0.031(3) 0.017(3) 0.000(3) 0.006(3) 0.000(3)
C35 0.015(3) 0.041(4) 0.014(3) -0.009(3) 0.000(2) -0.001(3)
C36 0.022(3) 0.033(3) 0.030(3) -0.014(3) 0.002(3) -0.009(3)
C37 0.014(3) 0.061(5) 0.030(4) -0.015(3) 0.000(3) 0.005(3)
C38 0.015(3) 0.080(6) 0.014(3) -0.010(3) -0.003(2) 0.008(3)
C39 0.032(4) 0.028(3) 0.034(4) 0.014(3) 0.012(3) 0.011(3)
C40 0.048(5) 0.016(3) 0.062(5) 0.007(3) 0.026(4) 0.002(3)
C41 0.039(5) 0.061(5) 0.040(4) 0.030(4) 0.015(4) 0.035(4)
C42 0.046(5) 0.037(4) 0.041(4) 0.024(3) 0.022(4) 0.008(3)
C43 0.021(3) 0.030(3) 0.015(3) 0.005(2) -0.001(2) -0.011(2)
C44 0.022(3) 0.035(3) 0.015(3) 0.005(3) -0.003(2) -0.015(3)
C45 0.028(4) 0.055(5) 0.021(3) 0.007(3) -0.005(3) -0.026(3)
C46 0.017(3) 0.051(4) 0.023(3) 0.002(3) 0.002(3) 0.001(3)
C47 0.030(4) 0.016(3) 0.020(3) -0.003(2) -0.007(3) -0.005(2)
C48 0.048(5) 0.020(3) 0.040(4) 0.004(3) -0.014(4) 0.000(3)
C49 0.043(4) 0.021(3) 0.034(4) -0.002(3) -0.008(3) -0.016(3)
C50 0.040(4) 0.017(3) 0.034(4) -0.008(3) 0.005(3) 0.009(3)
C51 0.013(3) 0.032(3) 0.015(3) 0.011(2) -0.001(2) -0.002(2)
C52 0.020(4) 0.065(5) 0.020(3) 0.011(3) -0.009(3) -0.010(3)
C53 0.019(3) 0.036(4) 0.024(3) 0.005(3) 0.000(3) 0.006(3)
C54 0.019(3) 0.037(3) 0.011(3) 0.003(2) -0.006(2) -0.008(3)
C55 0.015(3) 0.012(2) 0.019(3) -0.006(2) -0.001(2) 0.000(2)
C56 0.013(3) 0.025(3) 0.024(3) 0.000(2) 0.002(2) -0.003(2)
C57 0.014(3) 0.027(3) 0.030(3) -0.001(3) -0.006(3) -0.003(2)
C58 0.027(4) 0.024(3) 0.025(3) -0.011(3) -0.001(3) -0.007(3)
C59 0.019(3) 0.019(3) 0.017(3) -0.001(2) 0.006(2) 0.005(2)
C60 0.016(3) 0.026(3) 0.025(3) 0.003(3) 0.008(2) 0.007(2)
C61 0.028(4) 0.028(3) 0.017(3) -0.001(3) 0.004(3) -0.004(3)
C62 0.028(4) 0.018(3) 0.035(4) -0.005(3) 0.008(3) 0.008(3)
C63 0.018(3) 0.021(3) 0.015(3) 0.002(2) 0.003(2) 0.002(2)
C64 0.018(3) 0.029(3) 0.023(3) 0.002(3) -0.008(2) -0.001(2)
C65 0.026(3) 0.021(3) 0.026(3) 0.003(2) 0.006(3) 0.001(2)
C66 0.028(3) 0.016(3) 0.021(3) 0.005(2) 0.004(3) 0.000(2)
C1S 0.046(6) 0.049(5) 0.095(8) 0.008(5) 0.025(5) 0.014(4)
C2S 0.086(9) 0.054(6) 0.117(10) 0.010(6) 0.015(8) -0.002(6)
C3S 0.035(5) 0.038(4) 0.090(7) 0.036(5) 0.012(5) 0.009(4)
C4S 0.123(11) 0.041(5) 0.074(7) 0.025(5) -0.014(7) -0.018(6)
C11S 0.059(6) 0.037(4) 0.051(5) -0.003(4) -0.007(4) -0.004(4)
C12S 0.052(5) 0.043(4) 0.044(5) -0.013(4) -0.006(4) -0.014(4)
C13S 0.066(6) 0.039(4) 0.031(4) 0.002(3) -0.009(4) -0.017(4)
C14S 0.092(8) 0.024(4) 0.058(6) 0.005(4) -0.016(5) -0.011(4)
C15S 0.066(6) 0.044(5) 0.059(6) -0.009(4) -0.011(5) 0.007(4)
C16S 0.069(7) 0.046(5) 0.062(6) -0.007(4) 0.004(5) -0.027(5)

loop_
_atom_type_symbol
_atom_type_description
_atom_type_scat_dispersion_real
_atom_type_scat_dispersion_imag
_atom_type_scat_source
C C 0.0033 0.0016 'International Tables Vol C Tables 4.2.6.8 and 6.1.1.4'
H H 0.0000 0.0000 'International Tables Vol C Tables 4.2.6.8 and 6.1.1.4'
O O 0.0106 0.0060 'International Tables Vol C Tables 4.2.6.8 and 6.1.1.4'
P P 0.1023 0.0942 'International Tables Vol C Tables 4.2.6.8 and 6.1.1.4'
Re Re -1.0185 7.2310 'International Tables Vol C Tables 4.2.6.8 and 6.1.1.4'
Pt Pt -1.7033 8.3905 'International Tables Vol C Tables 4.2.6.8 and 6.1.1.4'

loop_
_geom_angle_atom_site_label_1
_geom_angle_atom_site_label_2
_geom_angle_atom_site_label_3
_geom_angle
_geom_angle_site_symmetry_1
_geom_angle_site_symmetry_3
P1 Pt1 Pt2 149.48(4) . .
P1 Pt1 Pt3 149.99(4) . .
Pt2 Pt1 Pt3 60.485(7) . .
P1 Pt1 Re2 123.96(4) . .
Pt2 Pt1 Re2 62.316(7) . .
Pt3 Pt1 Re2 62.040(7) . .
P1 Pt1 Re1 121.77(4) . .
Pt2 Pt1 Re1 61.928(7) . .
Pt3 Pt1 Re1 61.888(7) . .
Re2 Pt1 Re1 114.268(9) . .
P1 Pt1 H1 85(2) . .
Pt2 Pt1 H1 95(2) . .
Pt3 Pt1 H1 92(2) . .
Re2 Pt1 H1 151(2) . .
Re1 Pt1 H1 37(2) . .
P1 Pt1 H2 86(2) . .
Pt2 Pt1 H2 95(2) . .
Pt3 Pt1 H2 95(2) . .
Re2 Pt1 H2 38(2) . .
Re1 Pt1 H2 153(2) . .
H1 Pt1 H2 170(3) . .
P2 Pt2 Pt1 147.15(4) . .
P2 Pt2 Pt3 152.80(4) . .
Pt1 Pt2 Pt3 59.883(7) . .
P2 Pt2 Re1 124.73(4) . .
Pt1 Pt2 Re1 62.727(7) . .
Pt3 Pt2 Re1 61.992(7) . .
P2 Pt2 Re2 120.20(4) . .
Pt1 Pt2 Re2 62.453(7) . .
Pt3 Pt2 Re2 61.908(7) . .
Re1 Pt2 Re2 115.032(9) . .
P2 Pt2 H3 94(2) . .
Pt1 Pt2 H3 87(2) . .
Pt3 Pt2 H3 90(2) . .
Re1 Pt2 H3 31(2) . .
Re2 Pt2 H3 146(2) . .
P2 Pt2 H4 82(2) . .
Pt1 Pt2 H4 95(2) . .
Pt3 Pt2 H4 95(2) . .
Re1 Pt2 H4 153(2) . .
Re2 Pt2 H4 38(2) . .
H3 Pt2 H4 175(3) . .
P3 Pt3 Pt1 152.79(4) . .
P3 Pt3 Pt2 147.52(4) . .
Pt1 Pt3 Pt2 59.631(8) . .
P3 Pt3 Re1 120.95(4) . .
Pt1 Pt3 Re1 62.628(7) . .
Pt2 Pt3 Re1 61.935(7) . .
P3 Pt3 Re2 123.68(4) . .
Pt1 Pt3 Re2 62.489(7) . .
Pt2 Pt3 Re2 62.219(7) . .
Re1 Pt3 Re2 115.245(9) . .
P3 Pt3 H5 86(2) . .
Pt1 Pt3 H5 99(2) . .
Pt2 Pt3 H5 90(2) . .
Re1 Pt3 H5 151(2) . .
Re2 Pt3 H5 38(2) . .
P3 Pt3 H6 83(2) . .
Pt1 Pt3 H6 94(2) . .
Pt2 Pt3 H6 95(2) . .
Re1 Pt3 H6 38(2) . .
Re2 Pt3 H6 153(2) . .
H5 Pt3 H6 168(3) . .
C13 Re1 C11 90.2(2) . .
C13 Re1 C12 90.1(2) . .
C11 Re1 C12 90.1(2) . .
C13 Re1 Pt2 103.04(17) . .
C11 Re1 Pt2 159.74(17) . .
C12 Re1 Pt2 104.90(16) . .
C13 Re1 Pt3 103.28(17) . .
C11 Re1 Pt3 106.30(16) . .
C12 Re1 Pt3 158.54(16) . .
Pt2 Re1 Pt3 56.073(7) . .
C13 Re1 Pt1 154.92(17) . .
C11 Re1 Pt1 107.69(17) . .
C12 Re1 Pt1 106.86(16) . .
Pt2 Re1 Pt1 55.346(7) . .
Pt3 Re1 Pt1 55.485(7) . .
C13 Re1 H1 174.6(18) . .
C11 Re1 H1 84.7(18) . .
C12 Re1 H1 88.3(18) . .
Pt2 Re1 H1 82.3(18) . .
Pt3 Re1 H1 79.8(18) . .
Pt1 Re1 H1 30.0(18) . .
C13 Re1 H6 83.1(19) . .
C11 Re1 H6 81.3(18) . .
C12 Re1 H6 169.0(18) . .
Pt2 Re1 H6 85.1(18) . .
Pt3 Re1 H6 32.5(18) . .
Pt1 Re1 H6 82.5(18) . .
H1 Re1 H6 98(3) . .
C13 Re1 H3 86(2) . .
C11 Re1 H3 171(2) . .
C12 Re1 H3 82(2) . .
Pt2 Re1 H3 29(2) . .
Pt3 Re1 H3 82(2) . .
Pt1 Re1 H3 79(2) . .
H1 Re1 H3 99(3) . .
H6 Re1 H3 106(3) . .
C22 Re2 C21 88.1(2) . .
C22 Re2 C23 88.7(2) . .
C21 Re2 C23 90.0(2) . .
C22 Re2 Pt3 160.18(16) . .
C21 Re2 Pt3 106.07(15) . .
C23 Re2 Pt3 104.76(16) . .
C22 Re2 Pt2 106.97(16) . .
C21 Re2 Pt2 158.45(15) . .
C23 Re2 Pt2 105.30(17) . .
Pt3 Re2 Pt2 55.874(7) . .
C22 Re2 Pt1 107.80(17) . .
C21 Re2 Pt1 106.01(16) . .
C23 Re2 Pt1 157.01(17) . .
Pt3 Re2 Pt1 55.471(7) . .
Pt2 Re2 Pt1 55.231(7) . .
C22 Re2 H5 168.6(18) . .
C21 Re2 H5 90.4(18) . .
C23 Re2 H5 79.9(18) . .
Pt3 Re2 H5 29.6(17) . .
Pt2 Re2 H5 77.8(18) . .
Pt1 Re2 H5 83.5(17) . .
C22 Re2 H4 86.3(17) . .
C21 Re2 H4 173.0(18) . .
C23 Re2 H4 85.7(18) . .
Pt3 Re2 H4 80.4(17) . .
Pt2 Re2 H4 28.4(18) . .
Pt1 Re2 H4 79.7(18) . .
H5 Re2 H4 94(3) . .
C22 Re2 H2 84.4(18) . .
C21 Re2 H2 83.3(18) . .
C23 Re2 H2 170.5(18) . .
Pt3 Re2 H2 83.6(18) . .
Pt2 Re2 H2 83.0(18) . .
Pt1 Re2 H2 32.5(18) . .
H5 Re2 H2 107(3) . .
H4 Re2 H2 100(3) . .
C39 P1 C31 107.4(3) . .
C39 P1 C35 109.6(3) . .
C31 P1 C35 108.4(3) . .
C39 P1 Pt1 111.4(2) . .
C31 P1 Pt1 113.29(17) . .
C35 P1 Pt1 106.8(2) . .
C47 P2 C51 108.8(3) . .
C47 P2 C43 109.2(3) . .
C51 P2 C43 107.2(3) . .
C47 P2 Pt2 108.2(2) . .
C51 P2 Pt2 109.03(18) . .
C43 P2 Pt2 114.38(19) . .
C55 P3 C63 107.8(3) . .
C55 P3 C59 109.2(3) . .
C63 P3 C59 107.8(3) . .
C55 P3 Pt3 111.78(17) . .
C63 P3 Pt3 112.90(18) . .
C59 P3 Pt3 107.26(18) . .
O11 C11 Re1 179.6(5) . .
O12 C12 Re1 178.1(5) . .
O13 C13 Re1 178.9(5) . .
O21 C21 Re2 178.1(5) . .
O22 C22 Re2 176.8(5) . .
O23 C23 Re2 179.6(6) . .
C34 C31 C33 107.5(5) . .
C34 C31 C32 106.1(5) . .
C33 C31 C32 107.6(5) . .
C34 C31 P1 108.6(4) . .
C33 C31 P1 115.0(4) . .
C32 C31 P1 111.6(4) . .
C31 C32 H32A 109.5 . .
C31 C32 H32B 109.5 . .
H32A C32 H32B 109.5 . .
C31 C32 H32C 109.5 . .
H32A C32 H32C 109.5 . .
H32B C32 H32C 109.5 . .
C31 C33 H33A 109.5 . .
C31 C33 H33B 109.5 . .
H33A C33 H33B 109.5 . .
C31 C33 H33C 109.5 . .
H33A C33 H33C 109.5 . .
H33B C33 H33C 109.5 . .
C31 C34 H34A 109.5 . .
C31 C34 H34B 109.5 . .
H34A C34 H34B 109.5 . .
C31 C34 H34C 109.5 . .
H34A C34 H34C 109.5 . .
H34B C34 H34C 109.5 . .
C38 C35 C37 106.7(5) . .
C38 C35 C36 105.2(5) . .
C37 C35 C36 109.0(6) . .
C38 C35 P1 110.5(5) . .
C37 C35 P1 116.4(4) . .
C36 C35 P1 108.5(4) . .
C35 C36 H36A 109.5 . .
C35 C36 H36B 109.5 . .
H36A C36 H36B 109.5 . .
C35 C36 H36C 109.5 . .
H36A C36 H36C 109.5 . .
H36B C36 H36C 109.5 . .
C35 C37 H37A 109.5 . .
C35 C37 H37B 109.5 . .
H37A C37 H37B 109.5 . .
C35 C37 H37C 109.5 . .
H37A C37 H37C 109.5 . .
H37B C37 H37C 109.5 . .
C35 C38 H38A 109.5 . .
C35 C38 H38B 109.5 . .
H38A C38 H38B 109.5 . .
C35 C38 H38C 109.5 . .
H38A C38 H38C 109.5 . .
H38B C38 H38C 109.5 . .
C40 C39 C41 108.8(6) . .
C40 C39 C42 105.9(6) . .
C41 C39 C42 108.6(6) . .
C40 C39 P1 108.4(5) . .
C41 C39 P1 114.7(5) . .
C42 C39 P1 110.0(4) . .
C39 C40 H40A 109.5 . .
C39 C40 H40B 109.5 . .
H40A C40 H40B 109.5 . .
C39 C40 H40C 109.5 . .
H40A C40 H40C 109.5 . .
H40B C40 H40C 109.5 . .
C39 C41 H41A 109.5 . .
C39 C41 H41B 109.5 . .
H41A C41 H41B 109.5 . .
C39 C41 H41C 109.5 . .
H41A C41 H41C 109.5 . .
H41B C41 H41C 109.5 . .
C39 C42 H42A 109.5 . .
C39 C42 H42B 109.5 . .
H42A C42 H42B 109.5 . .
C39 C42 H42C 109.5 . .
H42A C42 H42C 109.5 . .
H42B C42 H42C 109.5 . .
C46 C43 C45 109.7(6) . .
C46 C43 C44 105.2(5) . .
C45 C43 C44 106.3(5) . .
C46 C43 P2 108.9(4) . .
C45 C43 P2 114.6(4) . .
C44 C43 P2 111.7(4) . .
C43 C44 H44A 109.5 . .
C43 C44 H44B 109.5 . .
H44A C44 H44B 109.5 . .
C43 C44 H44C 109.5 . .
H44A C44 H44C 109.5 . .
H44B C44 H44C 109.5 . .
C43 C45 H45A 109.5 . .
C43 C45 H45B 109.5 . .
H45A C45 H45B 109.5 . .
C43 C45 H45C 109.5 . .
H45A C45 H45C 109.5 . .
H45B C45 H45C 109.5 . .
C43 C46 H46A 109.5 . .
C43 C46 H46B 109.5 . .
H46A C46 H46B 109.5 . .
C43 C46 H46C 109.5 . .
H46A C46 H46C 109.5 . .
H46B C46 H46C 109.5 . .
C50 C47 C48 105.9(6) . .
C50 C47 C49 108.9(5) . .
C48 C47 C49 107.6(5) . .
C50 C47 P2 109.3(4) . .
C48 C47 P2 109.5(4) . .
C49 C47 P2 115.2(5) . .
C47 C48 H48A 109.5 . .
C47 C48 H48B 109.5 . .
H48A C48 H48B 109.5 . .
C47 C48 H48C 109.5 . .
H48A C48 H48C 109.5 . .
H48B C48 H48C 109.5 . .
C47 C49 H49A 109.5 . .
C47 C49 H49B 109.5 . .
H49A C49 H49B 109.5 . .
C47 C49 H49C 109.5 . .
H49A C49 H49C 109.5 . .
H49B C49 H49C 109.5 . .
C47 C50 H50A 109.5 . .
C47 C50 H50B 109.5 . .
H50A C50 H50B 109.5 . .
C47 C50 H50C 109.5 . .
H50A C50 H50C 109.5 . .
H50B C50 H50C 109.5 . .
C54 C51 C53 106.1(5) . .
C54 C51 C52 106.0(5) . .
C53 C51 C52 108.1(5) . .
C54 C51 P2 112.0(4) . .
C53 C51 P2 108.6(4) . .
C52 C51 P2 115.5(4) . .
C51 C52 H52A 109.5 . .
C51 C52 H52B 109.5 . .
H52A C52 H52B 109.5 . .
C51 C52 H52C 109.5 . .
H52A C52 H52C 109.5 . .
H52B C52 H52C 109.5 . .
C51 C53 H53A 109.5 . .
C51 C53 H53B 109.5 . .
H53A C53 H53B 109.5 . .
C51 C53 H53C 109.5 . .
H53A C53 H53C 109.5 . .
H53B C53 H53C 109.5 . .
C51 C54 H54A 109.5 . .
C51 C54 H54B 109.5 . .
H54A C54 H54B 109.5 . .
C51 C54 H54C 109.5 . .
H54A C54 H54C 109.5 . .
H54B C54 H54C 109.5 . .
C56 C55 C57 105.3(5) . .
C56 C55 C58 108.6(5) . .
C57 C55 C58 107.9(5) . .
C56 C55 P3 108.8(4) . .
C57 C55 P3 110.7(4) . .
C58 C55 P3 115.1(4) . .
C55 C56 H56A 109.5 . .
C55 C56 H56B 109.5 . .
H56A C56 H56B 109.5 . .
C55 C56 H56C 109.5 . .
H56A C56 H56C 109.5 . .
H56B C56 H56C 109.5 . .
C55 C57 H57A 109.5 . .
C55 C57 H57B 109.5 . .
H57A C57 H57B 109.5 . .
C55 C57 H57C 109.5 . .
H57A C57 H57C 109.5 . .
H57B C57 H57C 109.5 . .
C55 C58 H58A 109.5 . .
C55 C58 H58B 109.5 . .
H58A C58 H58B 109.5 . .
C55 C58 H58C 109.5 . .
H58A C58 H58C 109.5 . .
H58B C58 H58C 109.5 . .
C61 C59 C62 106.6(5) . .
C61 C59 C60 105.9(5) . .
C62 C59 C60 109.1(5) . .
C61 C59 P3 110.8(4) . .
C62 C59 P3 116.1(4) . .
C60 C59 P3 107.9(4) . .
C59 C60 H60A 109.5 . .
C59 C60 H60B 109.5 . .
H60A C60 H60B 109.5 . .
C59 C60 H60C 109.5 . .
H60A C60 H60C 109.5 . .
H60B C60 H60C 109.5 . .
C59 C61 H61A 109.5 . .
C59 C61 H61B 109.5 . .
H61A C61 H61B 109.5 . .
C59 C61 H61C 109.5 . .
H61A C61 H61C 109.5 . .
H61B C61 H61C 109.5 . .
C59 C62 H62A 109.5 . .
C59 C62 H62B 109.5 . .
H62A C62 H62B 109.5 . .
C59 C62 H62C 109.5 . .
H62A C62 H62C 109.5 . .
H62B C62 H62C 109.5 . .
C65 C63 C64 108.5(5) . .
C65 C63 C66 106.1(5) . .
C64 C63 C66 106.1(5) . .
C65 C63 P3 115.8(4) . .
C64 C63 P3 108.3(4) . .
C66 C63 P3 111.7(4) . .
C63 C64 H64A 109.5 . .
C63 C64 H64B 109.5 . .
H64A C64 H64B 109.5 . .
C63 C64 H64C 109.5 . .
H64A C64 H64C 109.5 . .
H64B C64 H64C 109.5 . .
C63 C65 H65A 109.5 . .
C63 C65 H65B 109.5 . .
H65A C65 H65B 109.5 . .
C63 C65 H65C 109.5 . .
H65A C65 H65C 109.5 . .
H65B C65 H65C 109.5 . .
C63 C66 H66A 109.5 . .
C63 C66 H66B 109.5 . .
H66A C66 H66B 109.5 . .
C63 C66 H66C 109.5 . .
H66A C66 H66C 109.5 . .
H66B C66 H66C 109.5 . .
C2S C1S H1S1 109.5 . .
C2S C1S H1S2 109.5 . .
H1S1 C1S H1S2 109.5 . .
C2S C1S H1S3 109.5 . .
H1S1 C1S H1S3 109.5 . .
H1S2 C1S H1S3 109.5 . .
C3S C2S C1S 120.2(11) . .
C3S C2S H2S1 107.3 . .
C1S C2S H2S1 107.3 . .
C3S C2S H2S2 107.3 . .
C1S C2S H2S2 107.3 . .
H2S1 C2S H2S2 106.9 . .
C4S C3S C2S 117.1(10) . .
C4S C3S H3S1 108.0 . .
C2S C3S H3S1 108.0 . .
C4S C3S H3S2 108.0 . .
C2S C3S H3S2 108.0 . .
H3S1 C3S H3S2 107.3 . .
C3S C4S C4S 115.8(12) . 3_655
C3S C4S H4S1 108.3 . .
C4S C4S H4S1 108.3 3_655 .
C3S C4S H4S2 108.3 . .
C4S C4S H4S2 108.3 3_655 .
H4S1 C4S H4S2 107.4 . .
C13S C11S C16S 118.8(9) . .
C13S C11S H11S 120.6 . .
C16S C11S H11S 120.6 . .
C13S C12S C15S 117.6(8) . .
C13S C12S H12S 121.2 . .
C15S C12S H12S 121.2 . .
C12S C13S C11S 122.4(8) . .
C12S C13S H13S 118.8 . .
C11S C13S H13S 118.8 . .
C15S C14S C16S 120.1(8) . .
C15S C14S H14S 119.9 . .
C16S C14S H14S 119.9 . .
C14S C15S C12S 121.3(9) . .
C14S C15S H15S 119.4 . .
C12S C15S H15S 119.4 . .
C14S C16S C11S 119.7(9) . .
C14S C16S H16S 120.1 . .
C11S C16S H16S 120.1 . .

loop_
_geom_bond_atom_site_label_1
_geom_bond_atom_site_label_2
_geom_bond_distance
_geom_bond_site_symmetry_2
Pt1 P1 2.2929(14) .
Pt1 Pt2 2.7026(3) .
Pt1 Pt3 2.7095(3) .
Pt1 Re2 2.9170(3) .
Pt1 Re1 2.9202(3) .
Pt1 H1 1.59(6) .
Pt1 H2 1.66(6) .
Pt2 P2 2.2883(14) .
Pt2 Pt3 2.7259(3) .
Pt2 Re1 2.8989(3) .
Pt2 Re2 2.9134(3) .
Pt2 H3 1.62(6) .
Pt2 H4 1.51(6) .
Pt3 P3 2.2979(14) .
Pt3 Re1 2.9004(3) .
Pt3 Re2 2.9050(3) .
Pt3 H5 1.55(6) .
Pt3 H6 1.66(6) .
Re1 C13 1.915(6) .
Re1 C11 1.922(6) .
Re1 C12 1.931(5) .
Re1 H1 1.91(6) .
Re1 H6 1.89(6) .
Re1 H3 1.72(6) .
Re2 C22 1.912(6) .
Re2 C21 1.921(6) .
Re2 C23 1.926(6) .
Re2 H5 1.94(6) .
Re2 H4 1.97(6) .
Re2 H2 1.91(6) .
P1 C39 1.899(6) .
P1 C31 1.911(5) .
P1 C35 1.918(6) .
P2 C47 1.908(6) .
P2 C51 1.914(6) .
P2 C43 1.923(6) .
P3 C55 1.905(6) .
P3 C63 1.913(6) .
P3 C59 1.921(6) .
O11 C11 1.146(7) .
O12 C12 1.139(6) .
O13 C13 1.158(7) .
O21 C21 1.153(7) .
O22 C22 1.160(7) .
O23 C23 1.144(7) .
C31 C34 1.528(8) .
C31 C33 1.541(8) .
C31 C32 1.546(8) .
C32 H32A 0.9800 .
C32 H32B 0.9800 .
C32 H32C 0.9800 .
C33 H33A 0.9800 .
C33 H33B 0.9800 .
C33 H33C 0.9800 .
C34 H34A 0.9800 .
C34 H34B 0.9800 .
C34 H34C 0.9800 .
C35 C38 1.528(8) .
C35 C37 1.536(9) .
C35 C36 1.539(9) .
C36 H36A 0.9800 .
C36 H36B 0.9800 .
C36 H36C 0.9800 .
C37 H37A 0.9800 .
C37 H37B 0.9800 .
C37 H37C 0.9800 .
C38 H38A 0.9800 .
C38 H38B 0.9800 .
C38 H38C 0.9800 .
C39 C40 1.532(10) .
C39 C41 1.542(9) .
C39 C42 1.545(9) .
C40 H40A 0.9800 .
C40 H40B 0.9800 .
C40 H40C 0.9800 .
C41 H41A 0.9800 .
C41 H41B 0.9800 .
C41 H41C 0.9800 .
C42 H42A 0.9800 .
C42 H42B 0.9800 .
C42 H42C 0.9800 .
C43 C46 1.527(9) .
C43 C45 1.544(8) .
C43 C44 1.552(8) .
C44 H44A 0.9800 .
C44 H44B 0.9800 .
C44 H44C 0.9800 .
C45 H45A 0.9800 .
C45 H45B 0.9800 .
C45 H45C 0.9800 .
C46 H46A 0.9800 .
C46 H46B 0.9800 .
C46 H46C 0.9800 .
C47 C50 1.535(9) .
C47 C48 1.535(9) .
C47 C49 1.546(8) .
C48 H48A 0.9800 .
C48 H48B 0.9800 .
C48 H48C 0.9800 .
C49 H49A 0.9800 .
C49 H49B 0.9800 .
C49 H49C 0.9800 .
C50 H50A 0.9800 .
C50 H50B 0.9800 .
C50 H50C 0.9800 .
C51 C54 1.529(8) .
C51 C53 1.537(9) .
C51 C52 1.543(8) .
C52 H52A 0.9800 .
C52 H52B 0.9800 .
C52 H52C 0.9800 .
C53 H53A 0.9800 .
C53 H53B 0.9800 .
C53 H53C 0.9800 .
C54 H54A 0.9800 .
C54 H54B 0.9800 .
C54 H54C 0.9800 .
C55 C56 1.534(8) .
C55 C57 1.538(8) .
C55 C58 1.539(7) .
C56 H56A 0.9800 .
C56 H56B 0.9800 .
C56 H56C 0.9800 .
C57 H57A 0.9800 .
C57 H57B 0.9800 .
C57 H57C 0.9800 .
C58 H58A 0.9800 .
C58 H58B 0.9800 .
C58 H58C 0.9800 .
C59 C61 1.535(8) .
C59 C62 1.536(8) .
C59 C60 1.553(8) .
C60 H60A 0.9800 .
C60 H60B 0.9800 .
C60 H60C 0.9800 .
C61 H61A 0.9800 .
C61 H61B 0.9800 .
C61 H61C 0.9800 .
C62 H62A 0.9800 .
C62 H62B 0.9800 .
C62 H62C 0.9800 .
C63 C65 1.534(8) .
C63 C64 1.545(8) .
C63 C66 1.556(8) .
C64 H64A 0.9800 .
C64 H64B 0.9800 .
C64 H64C 0.9800 .
C65 H65A 0.9800 .
C65 H65B 0.9800 .
C65 H65C 0.9800 .
C66 H66A 0.9800 .
C66 H66B 0.9800 .
C66 H66C 0.9800 .
C1S C2S 1.512(14) .
C1S H1S1 0.9800 .
C1S H1S2 0.9800 .
C1S H1S3 0.9800 .
C2S C3S 1.496(14) .
C2S H2S1 0.9900 .
C2S H2S2 0.9900 .
C3S C4S 1.451(14) .
C3S H3S1 0.9900 .
C3S H3S2 0.9900 .
C4S C4S 1.58(2) 3_655
C4S H4S1 0.9900 .
C4S H4S2 0.9900 .
C11S C13S 1.370(12) .
C11S C16S 1.393(11) .
C11S H11S 0.9500 .
C12S C13S 1.369(12) .
C12S C15S 1.386(11) .
C12S H12S 0.9500 .
C13S H13S 0.9500 .
C14S C15S 1.369(13) .
C14S C16S 1.371(14) .
C14S H14S 0.9500 .
C15S H15S 0.9500 .
C16S H16S 0.9500 .
